data_7114713
loop_
_publ_author_name
'Danis, Janet A.'
'Runde, Wolfgang H.'
'Scott, Brian'
'Fettinger, James'
'Eichhorn, Bryan'

_publ_section_title
;
 Hydrothermal synthesis of the first organically templated open-framework
 uranium phosphate
;
_journal_issue 22
_journal_name_full 'Chemical Communications'
_journal_page_first 2378
_journal_paper_doi 10.1039/b106916k
_journal_year 2001
_chemical_formula_sum 'C16 H40 N4 O52 P8 U10'
_chemical_formula_weight 3748.58
_chemical_name_systematic
; 
? 
;
_space_group_IT_number 12
_symmetry_cell_setting monoclinic
_symmetry_space_group_name_Hall '-I 2y'
_symmetry_space_group_name_H-M 'I 1 2/m 1'
_atom_sites_solution_hydrogens geom
_atom_sites_solution_primary direct
_atom_sites_solution_secondary difmap
_audit_creation_method SHELXL-97
_cell_angle_alpha 90.00
_cell_angle_beta 93.268(3)
_cell_angle_gamma 90.00
_cell_formula_units_Z 1
_cell_length_a 9.4442(17)
_cell_length_b 15.449(3)
_cell_length_c 9.5719(17)
_cell_measurement_temperature 193(2)
_cell_volume 1394.3(4)
_computing_cell_refinement 'Bruker SMART'
_computing_data_collection 'Bruker SMART'
_computing_data_reduction 'Bruker SHELXTL'
_computing_molecular_graphics 'Bruker SHELXTL'
_computing_publication_material 'Bruker SHELXTL'
_computing_structure_refinement 'SHELXL-97 (Sheldrick, 1997)'
_computing_structure_solution 'SHELXS-97 (Sheldrick, 1990)'
_diffrn_ambient_temperature 193(2)
_diffrn_measured_fraction_theta_full 0.970
_diffrn_measured_fraction_theta_max 0.970
_diffrn_measurement_device_type 'CCD area detector'
_diffrn_measurement_method 'phi and omega scans'
_diffrn_radiation_monochromator graphite
_diffrn_radiation_source 'fine-focus sealed tube'
_diffrn_radiation_type MoK\a
_diffrn_radiation_wavelength 0.71073
_diffrn_reflns_av_R_equivalents 0.0916
_diffrn_reflns_av_sigmaI/netI 0.0507
_diffrn_reflns_limit_h_max 11
_diffrn_reflns_limit_h_min -11
_diffrn_reflns_limit_k_max 18
_diffrn_reflns_limit_k_min -18
_diffrn_reflns_limit_l_max 11
_diffrn_reflns_limit_l_min -11
_diffrn_reflns_number 8638
_diffrn_reflns_theta_full 24.97
_diffrn_reflns_theta_max 24.97
_diffrn_reflns_theta_min 2.53
_exptl_absorpt_coefficient_mu 29.280
_exptl_absorpt_correction_type 'Analytical, SADABS'
_exptl_crystal_colour colorless
_exptl_crystal_density_diffrn 4.464
_exptl_crystal_density_method 'not measured'
_exptl_crystal_description Plate
_exptl_crystal_F_000 1620
_exptl_crystal_size_max 0.085
_exptl_crystal_size_mid 0.048
_exptl_crystal_size_min 0.008
_refine_diff_density_max 2.259
_refine_diff_density_min -2.397
_refine_diff_density_rms 0.408
_refine_ls_extinction_coef 0.00017(8)
_refine_ls_extinction_expression Fc^*^=kFc[1+0.001xFc^2^\l^3^/sin(2\q)]^-1/4^
_refine_ls_extinction_method SHELXL
_refine_ls_goodness_of_fit_ref 1.067
_refine_ls_hydrogen_treatment mixed
_refine_ls_matrix_type full
_refine_ls_number_parameters 99
_refine_ls_number_reflns 1243
_refine_ls_number_restraints 6
_refine_ls_restrained_S_all 1.067
_refine_ls_R_factor_all 0.0619
_refine_ls_R_factor_gt 0.0429
_refine_ls_shift/su_max 0.000
_refine_ls_shift/su_mean 0.000
_refine_ls_structure_factor_coef Fsqd
_refine_ls_weighting_details 'calc w=1/[\s^2^(Fo^2^)+(0.0684P)^2^+0.0000P] where P=(Fo^2^+2Fc^2^)/3'
_refine_ls_weighting_scheme calc
_refine_ls_wR_factor_gt 0.1070
_refine_ls_wR_factor_ref 0.1133
_reflns_number_gt 948
_reflns_number_total 1243
_reflns_threshold_expression >2sigma(I)
_cod_data_source_file b106916k.txt
_cod_data_source_block 649all
_cod_depositor_comments
;
The following automatic conversions were performed:

'_symmetry_cell_setting' value 'Monoclinic' changed to 'monoclinic'
according to
/usr/data/users/saulius/automatic-downloads/retrospective/RSC/lib/dictionaries/cif_core.dic
dictionary named 'cif_core.dic' version 2.4.2 from 2011-04-26.

Automatic conversion script
Id: cif_fix_values 2281 2013-09-26 08:29:07Z andrius 
;
_cod_original_sg_symbol_H-M I2/m
_cod_database_code 7114713

loop_
_symmetry_equiv_pos_as_xyz
'x, y, z'
'-x, y, -z'
'x+1/2, y+1/2, z+1/2'
'-x+1/2, y+1/2, -z+1/2'
'-x, -y, -z'
'x, -y, z'
'-x+1/2, -y+1/2, -z+1/2'
'x+1/2, -y+1/2, z+1/2'

loop_
_atom_site_label
_atom_site_type_symbol
_atom_site_fract_x
_atom_site_fract_y
_atom_site_fract_z
_atom_site_U_iso_or_equiv
_atom_site_adp_type
_atom_site_occupancy
_atom_site_symmetry_multiplicity
_atom_site_calc_flag
_atom_site_refinement_flags
U1 U 0.45078(6) 0.22963(4) 0.19832(6) 0.0205(3) Uani 1 1 d .
U2 U 0.0000 0.0000 0.0000 0.0425(5) Uani 1 4 d S
P1 P 0.2030(4) 0.2014(4) -0.0317(4) 0.0317(12) Uani 1 1 d .
O1 O 0.4633(14) 0.3391(9) 0.1515(11) 0.039(3) Uani 1 1 d .
O2 O 0.4325(12) 0.1204(9) 0.2355(12) 0.033(3) Uani 1 1 d .
O3 O 0.3645(10) 0.2011(7) -0.0507(10) 0.021(2) Uani 1 1 d .
O4 O 0.1961(12) 0.2311(10) 0.1176(12) 0.044(4) Uani 1 1 d .
O5 O 0.1248(12) 0.2647(10) -0.1352(12) 0.041(4) Uani 1 1 d .
O6 O -0.058(3) 0.0000 -0.173(2) 0.059(6) Uani 1 2 d S
O7 O 0.1476(14) 0.1092(10) -0.0536(15) 0.051(4) Uani 1 1 d .
N21 N 0.337(5) 0.0000 0.499(4) 0.140(17) Uiso 1 2 d SD
C21 C 0.239(5) 0.0000 0.597(4) 0.108(16) Uiso 1 2 d SD
H21A H 0.1780 0.0518 0.5845 0.130 Uiso 0.50 1 calc PR
H21B H 0.1780 -0.0518 0.5845 0.130 Uiso 0.50 1 calc PR
C22 C 0.299(6) 0.0000 0.727(4) 0.121(18) Uiso 1 2 d SD
H22A H 0.3733 -0.0446 0.7345 0.181 Uiso 0.50 1 calc PR
H22B H 0.2274 -0.0122 0.7940 0.181 Uiso 0.50 1 calc PR
H22C H 0.3419 0.0568 0.7473 0.181 Uiso 0.50 1 calc PR
C23 C 0.242(7) 0.0000 0.385(6) 0.25(5) Uiso 1 2 d SD
H23A H 0.2559 -0.0520 0.3271 0.305 Uiso 0.50 1 calc PR
H23B H 0.2559 0.0520 0.3271 0.305 Uiso 0.50 1 calc PR
C24 C 0.102(6) 0.0000 0.434(10) 0.31(6) Uiso 1 2 d SD
H24A H 0.0859 -0.0539 0.4847 0.471 Uiso 0.50 1 calc PR
H24B H 0.0326 0.0045 0.3540 0.471 Uiso 0.50 1 calc PR
H24C H 0.0907 0.0494 0.4967 0.471 Uiso 0.50 1 calc PR

loop_
_atom_site_aniso_label
_atom_site_aniso_U_11
_atom_site_aniso_U_22
_atom_site_aniso_U_33
_atom_site_aniso_U_23
_atom_site_aniso_U_13
_atom_site_aniso_U_12
U1 0.0071(3) 0.0417(5) 0.0125(4) -0.0005(3) -0.0004(2) 0.0010(3)
U2 0.0566(11) 0.0317(9) 0.0392(9) 0.000 0.0016(7) 0.000
P1 0.007(2) 0.075(4) 0.014(2) 0.000(2) -0.0003(16) -0.002(2)
O1 0.048(8) 0.054(9) 0.011(5) -0.011(6) -0.018(5) 0.007(7)
O2 0.024(6) 0.046(8) 0.028(6) 0.012(6) -0.002(5) -0.007(6)
O3 0.009(5) 0.037(7) 0.018(5) -0.003(5) 0.003(4) 0.007(5)
O4 0.009(6) 0.108(12) 0.014(6) -0.007(6) 0.003(5) 0.004(6)
O5 0.007(6) 0.095(12) 0.018(6) -0.016(6) -0.007(5) 0.004(6)
O6 0.079(16) 0.056(15) 0.039(12) 0.000 -0.017(11) 0.000
O7 0.032(8) 0.066(11) 0.054(9) 0.013(8) -0.005(6) -0.021(7)

loop_
_atom_type_symbol
_atom_type_description
_atom_type_scat_dispersion_real
_atom_type_scat_dispersion_imag
_atom_type_scat_source
C C 0.0033 0.0016 'International Tables Vol C Tables 4.2.6.8 and 6.1.1.4'
H H 0.0000 0.0000 'International Tables Vol C Tables 4.2.6.8 and 6.1.1.4'
N N 0.0061 0.0033 'International Tables Vol C Tables 4.2.6.8 and 6.1.1.4'
O O 0.0106 0.0060 'International Tables Vol C Tables 4.2.6.8 and 6.1.1.4'
P P 0.1023 0.0942 'International Tables Vol C Tables 4.2.6.8 and 6.1.1.4'
U U -9.6767 9.6646 'International Tables Vol C Tables 4.2.6.8 and 6.1.1.4'

loop_
_geom_angle_atom_site_label_1
_geom_angle_atom_site_label_2
_geom_angle_atom_site_label_3
_geom_angle
_geom_angle_site_symmetry_1
_geom_angle_site_symmetry_3
O2 U1 O1 176.6(5) . .
O2 U1 O5 88.3(5) . 8
O1 U1 O5 95.0(5) . 8
O2 U1 O3 91.5(5) . 2_655
O1 U1 O3 87.9(5) . 2_655
O5 U1 O3 84.0(4) 8 2_655
O2 U1 O4 91.6(6) . 7
O1 U1 O4 89.7(6) . 7
O5 U1 O4 84.1(4) 8 7
O3 U1 O4 167.6(4) 2_655 7
O2 U1 O4 88.1(5) . .
O1 U1 O4 89.4(6) . .
O5 U1 O4 152.3(4) 8 .
O3 U1 O4 123.6(4) 2_655 .
O4 U1 O4 68.5(5) 7 .
O2 U1 O3 89.6(5) . .
O1 U1 O3 87.1(4) . .
O5 U1 O3 150.7(4) 8 .
O3 U1 O3 66.9(4) 2_655 .
O4 U1 O3 125.1(4) 7 .
O4 U1 O3 56.7(3) . .
O2 U1 P1 86.0(4) . .
O1 U1 P1 90.8(4) . .
O5 U1 P1 174.3(4) 8 .
O3 U1 P1 95.8(3) 2_655 .
O4 U1 P1 96.4(3) 7 .
O4 U1 P1 27.9(3) . .
O3 U1 P1 29.0(2) . .
O2 U1 U1 103.2(4) . 2_655
O1 U1 U1 74.5(4) . 2_655
O5 U1 U1 118.8(3) 8 2_655
O3 U1 U1 36.9(3) 2_655 2_655
O4 U1 U1 152.6(3) 7 2_655
O4 U1 U1 88.7(2) . 2_655
O3 U1 U1 34.1(2) . 2_655
P1 U1 U1 62.32(7) . 2_655
O2 U1 U1 89.8(4) . 7
O1 U1 U1 89.4(5) . 7
O5 U1 U1 119.1(3) 8 7
O3 U1 U1 157.0(3) 2_655 7
O4 U1 U1 35.1(3) 7 7
O4 U1 U1 33.4(3) . 7
O3 U1 U1 90.1(2) . 7
P1 U1 U1 61.35(7) . 7
U1 U1 U1 120.79(3) 2_655 7
O6 U2 O6 180.0(4) 5 .
O6 U2 O7 93.0(6) 5 .
O6 U2 O7 87.0(6) . .
O6 U2 O7 93.0(6) 5 6
O6 U2 O7 87.0(6) . 6
O7 U2 O7 96.2(8) . 6
O6 U2 O7 87.0(6) 5 5
O6 U2 O7 93.0(6) . 5
O7 U2 O7 180.0(9) . 5
O7 U2 O7 83.8(8) 6 5
O6 U2 O7 87.0(6) 5 2
O6 U2 O7 93.0(6) . 2
O7 U2 O7 83.8(8) . 2
O7 U2 O7 180.0(8) 6 2
O7 U2 O7 96.2(8) 5 2
O4 P1 O7 112.4(8) . .
O4 P1 O3 102.0(6) . .
O7 P1 O3 108.3(8) . .
O4 P1 O5 111.7(8) . .
O7 P1 O5 110.7(8) . .
O3 P1 O5 111.4(7) . .
O4 P1 U1 50.6(5) . .
O7 P1 U1 117.4(6) . .
O3 P1 U1 52.0(4) . .
O5 P1 U1 131.9(6) . .
P1 O3 U1 147.3(6) . 2_655
P1 O3 U1 99.0(5) . .
U1 O3 U1 109.0(4) 2_655 .
P1 O4 U1 146.9(7) . 7
P1 O4 U1 101.5(5) . .
U1 O4 U1 111.5(5) 7 .
P1 O5 U1 142.1(9) . 8_454
P1 O7 U2 150.9(9) . .
C21 N21 C23 96(4) . .
C22 C21 N21 112(4) . .
N21 C23 C24 109(4) . .

loop_
_geom_bond_atom_site_label_1
_geom_bond_atom_site_label_2
_geom_bond_distance
_geom_bond_site_symmetry_2
U1 O2 1.736(13) .
U1 O1 1.756(14) .
U1 O5 2.225(12) 8
U1 O3 2.348(10) 2_655
U1 O4 2.382(11) 7
U1 O4 2.484(12) .
U1 O3 2.513(10) .
U1 P1 3.151(4) .
U1 U1 3.9599(12) 2_655
U1 U1 4.0230(12) 7
U2 O6 1.72(2) 5
U2 O6 1.72(2) .
U2 O7 2.266(13) .
U2 O7 2.266(13) 6
U2 O7 2.266(13) 5
U2 O7 2.266(13) 2
P1 O4 1.506(12) .
P1 O7 1.528(16) .
P1 O3 1.547(10) .
P1 O5 1.548(15) .
O3 U1 2.348(10) 2_655
O4 U1 2.382(11) 7
O5 U1 2.225(12) 8_454
N21 C21 1.36(3) .
N21 C23 1.37(4) .
C21 C22 1.34(3) .
C23 C24 1.43(4) .
